data_1512495
loop_
_publ_author_name
'Lejaeghere, K.'
'Van Speybroeck, V.'
'Van Oost, G.'
'Cottenier, S.'

_publ_section_title
;
 Error Estimates for Solid-State Density-Functional Theory Predictions: An
 Overview by Means of the Ground-State Elemental Crystals
;
_journal_issue 1
_journal_name_full 'Critical Reviews in Solid State and Materials Sciences'
_journal_page_first 1
_journal_paper_doi 10.1080/10408436.2013.772503
_journal_volume 39
_journal_year 2014
_chemical_formula_sum Bi
_chemical_name_common Bismuth
_chemical_name_systematic Bismuth
_space_group_IT_number 2
_symmetry_Int_Tables_number 2
_symmetry_space_group_name_Hall '-P 1'
_symmetry_space_group_name_H-M 'P -1'
_cell_angle_alpha 118.07407
_cell_angle_beta 90.00362
_cell_angle_gamma 119.99503
_cell_formula_units_Z 4
_cell_length_a 4.62770
_cell_length_b 4.62786
_cell_length_c 4.91627
_cell_volume 76.548
_cod_data_source_file Bi.cif
_cod_data_source_block VESTA_phase_1
_cod_struct_determination_method theoretical
_cod_database_code 1512495

loop_
_symmetry_equiv_pos_as_xyz
'x, y, z'
'-x, -y, -z'

loop_
_atom_site_label
_atom_site_occupancy
_atom_site_fract_x
_atom_site_fract_y
_atom_site_fract_z
_atom_site_adp_type
_atom_site_B_iso_or_equiv
_atom_site_type_symbol
Bi001 1.0 0.268163 0.036331 0.304504 Biso 1.000000 Bi
Bi002 1.0 0.268164 0.036331 0.304504 Biso 1.000000 Bi

loop_
_cod_changelog_entry_id
_cod_changelog_entry_author
_cod_changelog_entry_date
_cod_changelog_entry_text
1 'Vaitkus, Antanas' 2024-11-26T16:02:23+02:00
;
 Changed the '_cell_formula_units_Z' data value from '2' to '4'.
 Added the '_chemical_name_common' and '_chemical_name_systematic' data items.
;
